data_4100550
loop_
_publ_author_name
'Barybin, Mikhail V.'
'Chisholm, Malcolm H.'
'Dalal, Naresh S.'
'Holovics, Thomas C.'
'Patmore Nathan J.'
'Robinson, Randall E.'
'Zipse David J.'

_publ_section_title
;
 Long-Range Electronic Coupling of MM Quadruple Bonds
(M = Mo or W) Via a 2,6-azulenedicarboxylate Bridge
;
_journal_name_full 'Journal of the American Chemical Society'
_journal_year 2005
_chemical_formula_sum 'C48 H40 F2 P3 Rh'
_chemical_formula_weight 850.62
_space_group_IT_number 14
_symmetry_cell_setting monoclinic
_symmetry_space_group_name_Hall '-P 2ybc'
_symmetry_space_group_name_H-M 'P 1 21/c 1'
_cell_angle_alpha 90.00
_cell_angle_beta 99.343(5)
_cell_angle_gamma 90.00
_cell_formula_units_Z 4
_cell_length_a 12.865(4)
_cell_length_b 10.424(3)
_cell_length_c 29.519(8)
_cell_measurement_temperature 293(2)
_cell_volume 3906.1(19)
_diffrn_ambient_temperature 293(2)
_exptl_crystal_density_diffrn 1.446
_cod_depositor_comments
;
The following automatic conversions were performed:
'_symmetry_cell_setting' value 'Monoclinic' changed to 'monoclinic'
according to '/home/saulius/struct/CIF-dictionaries/cif_core.dic'
dictionary named 'cif_core.dic' version 2.4.1 from 2010-06-29.

Automatic conversion script
Id: cif_fix_enum 1527 2010-12-29 10:47:43Z saulius 
;
_cod_original_sg_symbol_H-M 'P 21/c'
_cod_database_code 4100550

loop_
_symmetry_equiv_pos_as_xyz
'x, y, z'
'-x, y+1/2, -z+1/2'
'-x, -y, -z'
'x, -y-1/2, z-1/2'

loop_
_atom_site_label
_atom_site_type_symbol
_atom_site_fract_x
_atom_site_fract_y
_atom_site_fract_z
_atom_site_U_iso_or_equiv
_atom_site_adp_type
_atom_site_occupancy
_atom_site_symmetry_multiplicity
_atom_site_calc_flag
_atom_site_refinement_flags
_atom_site_disorder_assembly
_atom_site_disorder_group
Rh1 Rh 0.202015(14) 0.260184(16) 0.369374(6) 0.02937(6) Uani 1 1 d . . .
F1 F 0.35593(11) 0.20068(13) 0.46284(4) 0.0388(3) Uani 1 1 d . . .
F2 F 0.06025(11) 0.30775(14) 0.33159(4) 0.0414(3) Uani 1 1 d . . .
P1 P 0.35344(5) 0.22239(6) 0.40849(2) 0.03183(14) Uani 1 1 d . . .
P2 P 0.11670(5) 0.16833(5) 0.423596(19) 0.02839(13) Uani 1 1 d . . .
P3 P 0.25670(5) 0.34103(6) 0.30382(2) 0.03483(15) Uani 1 1 d . . .
C1 C 0.45218(19) 0.3487(2) 0.41481(8) 0.0338(5) Uani 1 1 d . . .
C2 C 0.5536(2) 0.3345(2) 0.40609(8) 0.0383(6) Uani 1 1 d . . .
H2A H 0.5739 0.2571 0.3946 0.046 Uiso 1 1 calc R . .
C3 C 0.6260(2) 0.4345(2) 0.41424(9) 0.0435(6) Uani 1 1 d . . .
H3A H 0.6938 0.4240 0.4077 0.052 Uiso 1 1 calc R . .
C4 C 0.5973(2) 0.5489(2) 0.43192(9) 0.0432(6) Uani 1 1 d . . .
H4A H 0.6464 0.6147 0.4384 0.052 Uiso 1 1 calc R . .
C5 C 0.4963(2) 0.5656(3) 0.44002(11) 0.0531(7) Uani 1 1 d . . .
H5A H 0.4764 0.6433 0.4515 0.064 Uiso 1 1 calc R . .
C6 C 0.4243(2) 0.4678(2) 0.43117(10) 0.0500(7) Uani 1 1 d . . .
H6A H 0.3555 0.4811 0.4361 0.060 Uiso 1 1 calc R . .
C7 C 0.42516(19) 0.0789(2) 0.39722(8) 0.0349(5) Uani 1 1 d . . .
C8 C 0.5039(2) 0.0249(2) 0.43002(9) 0.0419(6) Uani 1 1 d . . .
H8A H 0.5223 0.0650 0.4583 0.050 Uiso 1 1 calc R . .
C9 C 0.5544(2) -0.0859(3) 0.42111(10) 0.0512(7) Uani 1 1 d . . .
H9A H 0.6057 -0.1212 0.4435 0.061 Uiso 1 1 calc R . .
C10 C 0.5289(2) -0.1446(3) 0.37895(10) 0.0541(7) Uani 1 1 d . . .
H10A H 0.5639 -0.2190 0.3727 0.065 Uiso 1 1 calc R . .
C11 C 0.4522(2) -0.0940(3) 0.34607(9) 0.0536(7) Uani 1 1 d . . .
H11A H 0.4358 -0.1338 0.3176 0.064 Uiso 1 1 calc R . .
C12 C 0.3990(2) 0.0163(2) 0.35527(8) 0.0430(6) Uani 1 1 d . . .
H12A H 0.3455 0.0487 0.3333 0.052 Uiso 1 1 calc R . .
C13 C -0.02118(18) 0.1282(2) 0.40207(7) 0.0290(5) Uani 1 1 d . . .
C14 C -0.0885(2) 0.2279(2) 0.38539(8) 0.0352(5) Uani 1 1 d . . .
H14A H -0.0626 0.3112 0.3854 0.042 Uiso 1 1 calc R . .
C15 C -0.1932(2) 0.2046(3) 0.36877(8) 0.0431(6) Uani 1 1 d . . .
H15A H -0.2377 0.2720 0.3579 0.052 Uiso 1 1 calc R . .
C16 C -0.2320(2) 0.0811(3) 0.36831(8) 0.0462(7) Uani 1 1 d . . .
H16A H -0.3025 0.0649 0.3569 0.055 Uiso 1 1 calc R . .
C17 C -0.1662(2) -0.0175(3) 0.38464(8) 0.0483(7) Uani 1 1 d . . .
H17A H -0.1927 -0.1005 0.3848 0.058 Uiso 1 1 calc R . .
C18 C -0.0613(2) 0.0049(2) 0.40080(8) 0.0384(6) Uani 1 1 d . . .
H18A H -0.0171 -0.0634 0.4110 0.046 Uiso 1 1 calc R . .
C19 C 0.10169(18) 0.2667(2) 0.47333(7) 0.0301(5) Uani 1 1 d . . .
C20 C 0.15418(19) 0.3834(2) 0.47975(8) 0.0379(6) Uani 1 1 d . . .
H20A H 0.1981 0.4089 0.4593 0.045 Uiso 1 1 calc R . .
C21 C 0.1420(2) 0.4619(3) 0.51597(9) 0.0475(7) Uani 1 1 d . . .
H21A H 0.1772 0.5400 0.5197 0.057 Uiso 1 1 calc R . .
C22 C 0.0779(2) 0.4252(3) 0.54661(9) 0.0491(7) Uani 1 1 d . . .
H22A H 0.0713 0.4775 0.5715 0.059 Uiso 1 1 calc R . .
C23 C 0.0232(2) 0.3102(3) 0.54058(8) 0.0481(7) Uani 1 1 d . . .
H23A H -0.0210 0.2859 0.5611 0.058 Uiso 1 1 calc R . .
C24 C 0.0346(2) 0.2319(2) 0.50393(8) 0.0384(6) Uani 1 1 d . . .
H24A H -0.0028 0.1553 0.4996 0.046 Uiso 1 1 calc R . .
C25 C 0.17489(18) 0.0167(2) 0.44720(7) 0.0302(5) Uani 1 1 d . . .
C26 C 0.19567(19) -0.0127(2) 0.49355(8) 0.0343(5) Uani 1 1 d . . .
H26A H 0.1755 0.0440 0.5148 0.041 Uiso 1 1 calc R . .
C27 C 0.2461(2) -0.1258(2) 0.50838(8) 0.0402(6) Uani 1 1 d . . .
H27A H 0.2591 -0.1445 0.5396 0.048 Uiso 1 1 calc R . .
C28 C 0.2774(2) -0.2109(2) 0.47773(9) 0.0403(6) Uani 1 1 d . . .
H28A H 0.3117 -0.2865 0.4881 0.048 Uiso 1 1 calc R . .
C29 C 0.2577(2) -0.1834(2) 0.43132(9) 0.0430(6) Uani 1 1 d . . .
H29A H 0.2787 -0.2405 0.4103 0.052 Uiso 1 1 calc R . .
C30 C 0.2064(2) -0.0703(2) 0.41602(8) 0.0382(6) Uani 1 1 d . . .
H30A H 0.1929 -0.0524 0.3848 0.046 Uiso 1 1 calc R . .
C31 C 0.1970(2) 0.4995(2) 0.29242(8) 0.0409(6) Uani 1 1 d . . .
C32 C 0.1762(3) 0.5706(3) 0.33046(10) 0.0586(8) Uani 1 1 d . . .
H32A H 0.1923 0.5350 0.3597 0.070 Uiso 1 1 calc R . .
C33 C 0.1322(3) 0.6930(3) 0.32549(11) 0.0660(9) Uani 1 1 d . . .
H33A H 0.1176 0.7381 0.3509 0.079 Uiso 1 1 calc R . .
C34 C 0.1106(3) 0.7458(3) 0.28223(13) 0.0687(10) Uani 1 1 d . . .
H34A H 0.0838 0.8287 0.2785 0.082 Uiso 1 1 calc R . .
C35 C 0.1283(3) 0.6768(3) 0.24447(12) 0.0719(10) Uani 1 1 d . . .
H35A H 0.1123 0.7133 0.2154 0.086 Uiso 1 1 calc R . .
C36 C 0.1698(2) 0.5527(3) 0.24909(9) 0.0590(8) Uani 1 1 d . . .
H36A H 0.1791 0.5061 0.2232 0.071 Uiso 1 1 calc R . .
C37 C 0.2105(2) 0.2394(2) 0.25393(8) 0.0375(6) Uani 1 1 d . . .
C38 C 0.1394(2) 0.1403(2) 0.25808(8) 0.0431(6) Uani 1 1 d . . .
H38A H 0.1160 0.1279 0.2859 0.052 Uiso 1 1 calc R . .
C39 C 0.1033(2) 0.0602(3) 0.22135(9) 0.0502(7) Uani 1 1 d . . .
H39A H 0.0558 -0.0052 0.2246 0.060 Uiso 1 1 calc R . .
C40 C 0.1381(2) 0.0779(3) 0.17999(9) 0.0517(7) Uani 1 1 d . . .
H40A H 0.1141 0.0244 0.1553 0.062 Uiso 1 1 calc R . .
C41 C 0.2077(2) 0.1738(3) 0.17535(8) 0.0499(7) Uani 1 1 d . . .
H41A H 0.2306 0.1855 0.1473 0.060 Uiso 1 1 calc R . .
C42 C 0.2447(2) 0.2543(2) 0.21197(8) 0.0444(6) Uani 1 1 d . . .
H42A H 0.2928 0.3187 0.2084 0.053 Uiso 1 1 calc R . .
C43 C 0.3937(2) 0.3703(3) 0.29720(8) 0.0409(6) Uani 1 1 d . . .
C44 C 0.4374(2) 0.4922(3) 0.30333(9) 0.0492(7) Uani 1 1 d . . .
H44A H 0.3965 0.5603 0.3107 0.059 Uiso 1 1 calc R . .
C45 C 0.5418(2) 0.5132(3) 0.29858(10) 0.0587(8) Uani 1 1 d . . .
H45A H 0.5705 0.5950 0.3030 0.070 Uiso 1 1 calc R . .
C46 C 0.6018(2) 0.4144(3) 0.28754(9) 0.0568(8) Uani 1 1 d . . .
H46A H 0.6712 0.4296 0.2839 0.068 Uiso 1 1 calc R . .
C47 C 0.5614(2) 0.2913(3) 0.28163(9) 0.0564(8) Uani 1 1 d . . .
H47A H 0.6033 0.2240 0.2745 0.068 Uiso 1 1 calc R . .
C48 C 0.4566(2) 0.2701(3) 0.28659(8) 0.0458(7) Uani 1 1 d . . .
H48A H 0.4286 0.1878 0.2827 0.055 Uiso 1 1 calc R . .

loop_
_atom_site_aniso_label
_atom_site_aniso_U_11
_atom_site_aniso_U_22
_atom_site_aniso_U_33
_atom_site_aniso_U_23
_atom_site_aniso_U_13
_atom_site_aniso_U_12
Rh1 0.03438(11) 0.03134(10) 0.02087(9) 0.00476(7) -0.00009(7) -0.00310(8)
F1 0.0423(8) 0.0489(8) 0.0234(6) 0.0058(6) 0.0000(6) -0.0032(7)
F2 0.0352(8) 0.0550(8) 0.0317(7) 0.0115(6) -0.0015(6) 0.0002(7)
P1 0.0358(3) 0.0344(3) 0.0236(3) 0.0038(2) -0.0003(3) -0.0032(3)
P2 0.0376(4) 0.0252(3) 0.0216(3) 0.0014(2) 0.0026(2) -0.0014(2)
P3 0.0389(4) 0.0403(3) 0.0237(3) 0.0081(2) 0.0004(3) -0.0062(3)
C1 0.0351(14) 0.0378(13) 0.0265(12) 0.0071(9) -0.0009(10) 0.0006(10)
C2 0.0419(15) 0.0367(13) 0.0344(13) 0.0018(10) 0.0009(11) 0.0007(11)
C3 0.0376(15) 0.0484(15) 0.0433(15) 0.0001(12) 0.0030(12) -0.0018(12)
C4 0.0375(15) 0.0368(14) 0.0522(16) 0.0019(12) -0.0023(12) -0.0067(11)
C5 0.0466(18) 0.0359(14) 0.077(2) -0.0105(14) 0.0111(15) -0.0040(12)
C6 0.0384(16) 0.0416(15) 0.0710(19) -0.0062(14) 0.0124(14) -0.0010(12)
C7 0.0397(14) 0.0349(12) 0.0291(12) 0.0054(10) 0.0024(11) -0.0049(10)
C8 0.0467(16) 0.0369(13) 0.0395(14) 0.0058(11) -0.0010(12) -0.0007(12)
C9 0.0534(18) 0.0433(15) 0.0543(18) 0.0119(13) 0.0010(14) 0.0071(13)
C10 0.066(2) 0.0391(15) 0.0593(19) 0.0075(13) 0.0164(16) 0.0117(14)
C11 0.077(2) 0.0463(16) 0.0387(15) -0.0022(12) 0.0116(15) 0.0048(15)
C12 0.0527(17) 0.0407(14) 0.0355(14) 0.0087(11) 0.0069(12) 0.0019(12)
C13 0.0360(13) 0.0321(11) 0.0192(10) -0.0002(8) 0.0059(9) -0.0050(10)
C14 0.0399(14) 0.0344(12) 0.0318(12) 0.0000(10) 0.0073(11) -0.0017(10)
C15 0.0400(16) 0.0586(16) 0.0310(13) -0.0011(12) 0.0066(12) 0.0045(12)
C16 0.0396(16) 0.0699(19) 0.0279(13) -0.0069(12) 0.0021(11) -0.0130(14)
C17 0.0583(18) 0.0467(15) 0.0382(15) -0.0081(12) 0.0027(13) -0.0214(14)
C18 0.0498(16) 0.0337(13) 0.0304(12) -0.0021(10) 0.0025(11) -0.0060(11)
C19 0.0342(13) 0.0306(11) 0.0234(10) -0.0012(9) -0.0014(9) 0.0016(10)
C20 0.0383(15) 0.0340(13) 0.0395(14) -0.0026(10) 0.0009(11) -0.0012(11)
C21 0.0486(17) 0.0375(14) 0.0511(17) -0.0119(12) -0.0082(14) 0.0007(12)
C22 0.068(2) 0.0427(15) 0.0314(13) -0.0114(11) -0.0075(13) 0.0187(14)
C23 0.072(2) 0.0454(15) 0.0286(13) 0.0029(11) 0.0145(13) 0.0157(14)
C24 0.0545(16) 0.0322(12) 0.0296(12) 0.0015(10) 0.0098(11) 0.0019(11)
C25 0.0363(14) 0.0266(11) 0.0273(11) 0.0022(9) 0.0037(10) -0.0011(9)
C26 0.0408(14) 0.0366(12) 0.0253(12) 0.0020(9) 0.0046(10) 0.0021(10)
C27 0.0486(16) 0.0429(14) 0.0282(12) 0.0097(10) 0.0034(11) 0.0035(12)
C28 0.0448(16) 0.0355(13) 0.0406(14) 0.0097(11) 0.0071(12) 0.0056(11)
C29 0.0566(17) 0.0327(13) 0.0412(14) 0.0001(11) 0.0128(13) 0.0048(12)
C30 0.0528(16) 0.0344(13) 0.0271(12) 0.0023(10) 0.0057(11) 0.0014(11)
C31 0.0395(15) 0.0464(15) 0.0335(13) 0.0152(11) -0.0036(11) -0.0057(12)
C32 0.086(2) 0.0390(15) 0.0403(15) 0.0024(12) -0.0208(15) -0.0004(15)
C33 0.088(3) 0.0456(16) 0.0560(19) -0.0037(14) -0.0130(17) -0.0004(17)
C34 0.083(3) 0.0465(18) 0.072(2) 0.0181(16) 0.001(2) 0.0031(16)
C35 0.074(2) 0.086(2) 0.059(2) 0.0513(19) 0.0207(18) 0.0241(19)
C36 0.062(2) 0.083(2) 0.0352(15) 0.0259(14) 0.0159(14) 0.0243(17)
C37 0.0359(13) 0.0475(14) 0.0269(12) 0.0032(10) -0.0020(10) 0.0009(11)
C38 0.0473(16) 0.0504(15) 0.0289(13) 0.0005(11) -0.0014(11) -0.0071(13)
C39 0.0562(19) 0.0451(15) 0.0444(16) -0.0008(12) -0.0069(14) -0.0066(13)
C40 0.062(2) 0.0520(17) 0.0350(15) -0.0074(12) -0.0093(14) 0.0081(14)
C41 0.065(2) 0.0592(18) 0.0243(13) 0.0014(12) 0.0036(13) 0.0119(15)
C42 0.0507(16) 0.0503(15) 0.0316(13) 0.0067(11) 0.0045(12) 0.0002(13)
C43 0.0434(16) 0.0530(15) 0.0245(12) 0.0120(11) 0.0004(11) -0.0088(13)
C44 0.0473(17) 0.0549(17) 0.0431(15) 0.0155(13) 0.0001(13) -0.0109(13)
C45 0.055(2) 0.071(2) 0.0475(17) 0.0141(15) 0.0002(15) -0.0184(17)
C46 0.0397(17) 0.092(2) 0.0368(15) 0.0071(15) 0.0008(13) -0.0224(17)
C47 0.0453(17) 0.090(2) 0.0329(14) 0.0062(14) 0.0040(13) -0.0008(16)
C48 0.0421(16) 0.0645(18) 0.0297(13) 0.0057(12) 0.0023(12) -0.0082(14)

loop_
_geom_bond_atom_site_label_1
_geom_bond_atom_site_label_2
_geom_bond_distance
_geom_bond_site_symmetry_2
_geom_bond_publ_flag
Rh1 F2 2.0385(14) . ?
Rh1 P1 2.1338(8) . ?
Rh1 P2 2.2921(7) . ?
Rh1 P3 2.3221(8) . ?
F1 P1 1.6155(14) . ?
P1 C7 1.816(3) . ?
P1 C1 1.818(2) . ?
P2 C19 1.826(2) . ?
P2 C13 1.833(2) . ?
P2 C25 1.837(2) . ?
P3 C31 1.829(3) . ?
P3 C43 1.830(3) . ?
P3 C37 1.834(2) . ?
C1 C2 1.378(3) . ?
C1 C6 1.400(3) . ?
C2 C3 1.393(3) . ?
C3 C4 1.375(4) . ?
C4 C5 1.371(4) . ?
C5 C6 1.373(4) . ?
C7 C12 1.392(3) . ?
C7 C8 1.401(3) . ?
C8 C9 1.371(4) . ?
C9 C10 1.378(4) . ?
C10 C11 1.372(4) . ?
C11 C12 1.387(4) . ?
C13 C18 1.383(3) . ?
C13 C14 1.391(3) . ?
C14 C15 1.379(3) . ?
C15 C16 1.379(4) . ?
C16 C17 1.368(4) . ?
C17 C18 1.376(3) . ?
C19 C20 1.390(3) . ?
C19 C24 1.395(3) . ?
C20 C21 1.375(3) . ?
C21 C22 1.373(4) . ?
C22 C23 1.387(4) . ?
C23 C24 1.382(3) . ?
C25 C26 1.385(3) . ?
C25 C30 1.398(3) . ?
C26 C27 1.382(3) . ?
C27 C28 1.373(3) . ?
C28 C29 1.382(3) . ?
C29 C30 1.390(3) . ?
C31 C36 1.386(3) . ?
C31 C32 1.407(4) . ?
C32 C33 1.395(4) . ?
C33 C34 1.377(4) . ?
C34 C35 1.376(5) . ?
C35 C36 1.398(4) . ?
C37 C42 1.389(3) . ?
C37 C38 1.397(3) . ?
C38 C39 1.388(3) . ?
C39 C40 1.379(4) . ?
C40 C41 1.364(4) . ?
C41 C42 1.390(4) . ?
C43 C48 1.388(4) . ?
C43 C44 1.389(4) . ?
C44 C45 1.389(4) . ?
C45 C46 1.359(4) . ?
C46 C47 1.384(4) . ?
C47 C48 1.398(4) . ?
